data_2014746
loop_
_publ_author_name
'Zhao, Bao-Zhong'
'Hao, Xiang-Rong'
'Han, Zhan-Gang'
'Fu, Qiang'
'Chen, Ya-Guang'

_publ_section_title
;
 A novel copper(II) coordination polymer with
 2,2'-bipyridyl-3,3'-dicarboxylic acid
;
_journal_issue 1
_journal_name_full 'Acta Crystallographica Section C'
_journal_page_first m48
_journal_page_last m50
_journal_paper_doi 10.1107/S0108270104028720
_journal_volume 61
_journal_year 2005
_chemical_formula_iupac '[Cu (C12 H6 N2 O4) (H2 O)] , 2H2 O'
_chemical_formula_moiety 'C12 H8 Cu N2 O5 , 2H2 O'
_chemical_formula_sum 'C12 H12 Cu N2 O7'
_chemical_formula_weight 359.78
_chemical_name_systematic
;
poly[[aquacopper(II)]-\m~3~-2,2'-bipyridyl-3,3'-dicarboxylato-\k^4^N,N':O:O'
dihydrate]
;
_space_group_IT_number 14
_symmetry_cell_setting monoclinic
_symmetry_space_group_name_Hall '-P 2yn'
_symmetry_space_group_name_H-M 'P 1 21/n 1'
_atom_sites_solution_hydrogens geom
_atom_sites_solution_primary direct
_atom_sites_solution_secondary difmap
_audit_creation_method SHELXL97
_cell_angle_alpha 90.00
_cell_angle_beta 90.717(2)
_cell_angle_gamma 90.00
_cell_formula_units_Z 4
_cell_length_a 6.7680(9)
_cell_length_b 19.989(3)
_cell_length_c 9.4923(12)
_cell_measurement_reflns_used 6856
_cell_measurement_temperature 293(2)
_cell_measurement_theta_max 25.48
_cell_measurement_theta_min 3.18
_cell_volume 1284.1(3)
_computing_cell_refinement PROCESS-AUTO
_computing_data_collection 'PROCESS-AUTO (Rigaku, 1998)'
_computing_data_reduction PROCESS-AUTO
_computing_molecular_graphics 'SHELXTL-Plus (Sheldrick, 1990)'
_computing_structure_refinement 'SHELXL97 (Sheldrick, 1997)'
_computing_structure_solution 'SHELXS97 (Sheldrick, 1997)'
_diffrn_ambient_temperature 293(2)
_diffrn_detector_area_resol_mean 10.0
_diffrn_measured_fraction_theta_full 0.983
_diffrn_measured_fraction_theta_max 0.983
_diffrn_measurement_device_type 'Rigaku R-AXIS RAPID area-detector'
_diffrn_measurement_method \w
_diffrn_radiation_monochromator graphite
_diffrn_radiation_type MoK\a
_diffrn_radiation_wavelength 0.71073
_diffrn_reflns_av_R_equivalents 0.0453
_diffrn_reflns_av_sigmaI/netI 0.0563
_diffrn_reflns_limit_h_max 7
_diffrn_reflns_limit_h_min -8
_diffrn_reflns_limit_k_max 20
_diffrn_reflns_limit_k_min -24
_diffrn_reflns_limit_l_max 11
_diffrn_reflns_limit_l_min -11
_diffrn_reflns_number 7065
_diffrn_reflns_theta_full 26.04
_diffrn_reflns_theta_max 26.04
_diffrn_reflns_theta_min 3.18
_diffrn_standards_decay_% 0
_diffrn_standards_interval_count 0
_diffrn_standards_interval_time 0
_diffrn_standards_number 0
_exptl_absorpt_coefficient_mu 1.769
_exptl_absorpt_correction_T_max 0.812
_exptl_absorpt_correction_T_min 0.628
_exptl_absorpt_correction_type multi-scan
_exptl_absorpt_process_details '(ABSCOR; Higashi, 1995)'
_exptl_crystal_colour 'dark green'
_exptl_crystal_density_diffrn 1.861
_exptl_crystal_density_meas ?
_exptl_crystal_density_method 'not measured'
_exptl_crystal_description prism
_exptl_crystal_F_000 732
_exptl_crystal_size_max 0.237
_exptl_crystal_size_mid 0.228
_exptl_crystal_size_min 0.112
_refine_diff_density_max 0.468
_refine_diff_density_min -0.309
_refine_ls_extinction_method none
_refine_ls_goodness_of_fit_ref 0.945
_refine_ls_hydrogen_treatment constr
_refine_ls_matrix_type full
_refine_ls_number_parameters 199
_refine_ls_number_reflns 2498
_refine_ls_number_restraints 0
_refine_ls_restrained_S_all 0.945
_refine_ls_R_factor_all 0.0577
_refine_ls_R_factor_gt 0.0394
_refine_ls_shift/su_max 0.001
_refine_ls_shift/su_mean 0.000
_refine_ls_structure_factor_coef Fsqd
_refine_ls_weighting_details 'calc w = 1/[\s^2^(Fo^2^)+(0.048P)^2^] where P=(Fo^2^+2Fc^2^)/3'
_refine_ls_weighting_scheme calc
_refine_ls_wR_factor_gt 0.0873
_refine_ls_wR_factor_ref 0.0941
_reflns_number_gt 1871
_reflns_number_total 2498
_reflns_threshold_expression I>2\s(I)
_cod_data_source_file sq1177.cif
_cod_data_source_block I
_cod_depositor_comments
;
The following automatic conversions were performed:

'_exptl_crystal_density_meas' value 'not measured' was changed to '?'
- the value is perceived as not measured.

Automatic conversion script
Id: cif_fix_values 3008 2015-01-20 13:52:24Z robertas 
;
_cod_original_cell_volume 1284.0(3)
_cod_original_sg_symbol_H-M 'P 21/n'
_cod_original_formula_sum 'C12 H12 Cu N2 O7 '
_cod_database_code 2014746
_cod_database_fobs_code 2014746

loop_
_symmetry_equiv_pos_as_xyz
'x, y, z'
'-x+1/2, y+1/2, -z+1/2'
'-x, -y, -z'
'x-1/2, -y-1/2, z-1/2'

loop_
_atom_site_label
_atom_site_fract_x
_atom_site_fract_y
_atom_site_fract_z
_atom_site_U_iso_or_equiv
_atom_site_adp_type
_atom_site_calc_flag
_atom_site_refinement_flags
_atom_site_occupancy
_atom_site_disorder_assembly
_atom_site_disorder_group
_atom_site_type_symbol
C1 0.4347(5) 0.37862(16) 0.3719(3) 0.0293(8) Uani d . 1 . . C
H1 0.4442 0.4227 0.4025 0.035 Uiso calc R 1 . . H
C2 0.4380(5) 0.36570(17) 0.2292(4) 0.0304(8) Uani d . 1 . . C
H2 0.4600 0.3998 0.1645 0.036 Uiso calc R 1 . . H
C3 0.4075(5) 0.30097(17) 0.1857(3) 0.0277(8) Uani d . 1 . . C
H3 0.4035 0.2914 0.0898 0.033 Uiso calc R 1 . . H
C4 0.3828(5) 0.25003(16) 0.2807(3) 0.0224(7) Uani d . 1 . . C
C5 0.4032(4) 0.26532(15) 0.4243(3) 0.0190(7) Uani d . 1 . . C
C6 0.4162(4) 0.21691(15) 0.5433(3) 0.0194(7) Uani d . 1 . . C
C7 0.4811(4) 0.15095(14) 0.5354(3) 0.0197(7) Uani d . 1 . . C
C8 0.4707(5) 0.11145(16) 0.6558(3) 0.0272(8) Uani d . 1 . . C
H8 0.4991 0.0660 0.6507 0.033 Uiso calc R 1 . . H
C9 0.4184(5) 0.13941(16) 0.7821(3) 0.0281(8) Uani d . 1 . . C
H9 0.4119 0.1134 0.8632 0.034 Uiso calc R 1 . . H
C10 0.3757(5) 0.20679(16) 0.7863(3) 0.0263(7) Uani d . 1 . . C
H10 0.3512 0.2268 0.8728 0.032 Uiso calc R 1 . . H
C11 0.3162(5) 0.18230(18) 0.2237(4) 0.0302(8) Uani d . 1 . . C
C12 0.5904(5) 0.12067(16) 0.4126(3) 0.0248(7) Uani d . 1 . . C
Cu1 0.34847(6) 0.344115(19) 0.67357(4) 0.02614(15) Uani d . 1 . . Cu
O1 0.4024(5) 0.16084(13) 0.1177(3) 0.0509(7) Uani d . 1 . . O
N2 0.3685(4) 0.24435(12) 0.6690(3) 0.0204(6) Uani d . 1 . . N
O2 0.1714(4) 0.15582(12) 0.2837(3) 0.0393(6) Uani d . 1 . . O
O3 0.7141(3) 0.16050(10) 0.3558(2) 0.0249(5) Uani d . 1 . . O
N1 0.4184(4) 0.32980(12) 0.4680(3) 0.0227(6) Uani d . 1 . . N
O4 0.5636(4) 0.06164(12) 0.3844(3) 0.0453(7) Uani d . 1 . . O
O5W 0.3439(5) 0.44308(14) 0.6675(3) 0.0611(9) Uani d . 1 . . O
O6W 0.8128(5) 0.47346(15) 0.5847(3) 0.0671(9) Uani d . 1 . . O
O7W 0.6416(5) 0.47782(19) 0.9044(5) 0.0927(13) Uani d . 1 . . O

loop_
_atom_site_aniso_label
_atom_site_aniso_U_11
_atom_site_aniso_U_22
_atom_site_aniso_U_33
_atom_site_aniso_U_12
_atom_site_aniso_U_13
_atom_site_aniso_U_23
C1 0.037(2) 0.0206(18) 0.0301(19) 0.0020(15) 0.0042(16) 0.0053(15)
C2 0.038(2) 0.0268(19) 0.0267(18) 0.0036(15) 0.0037(16) 0.0106(15)
C3 0.0268(19) 0.036(2) 0.0198(16) 0.0058(15) -0.0026(14) 0.0030(14)
C4 0.0193(17) 0.0262(17) 0.0216(16) 0.0035(13) -0.0013(14) -0.0008(14)
C5 0.0171(16) 0.0212(17) 0.0187(15) 0.0011(12) 0.0013(13) -0.0013(13)
C6 0.0165(16) 0.0209(17) 0.0208(16) -0.0038(12) 0.0005(13) -0.0005(13)
C7 0.0187(17) 0.0183(16) 0.0222(16) -0.0033(12) 0.0019(13) 0.0006(13)
C8 0.0272(19) 0.0222(18) 0.0323(19) 0.0026(14) 0.0020(15) 0.0029(14)
C9 0.033(2) 0.030(2) 0.0216(17) 0.0003(14) 0.0012(15) 0.0080(14)
C10 0.0304(19) 0.0305(19) 0.0179(16) 0.0013(15) 0.0020(14) -0.0004(14)
C11 0.037(2) 0.0306(19) 0.0231(18) 0.0018(16) -0.0093(16) 0.0008(15)
C12 0.032(2) 0.0199(18) 0.0229(17) 0.0004(14) 0.0001(15) 0.0013(14)
Cu1 0.0377(3) 0.0196(2) 0.0213(2) -0.00045(18) 0.00766(17) -0.00103(17)
O1 0.085(2) 0.0390(16) 0.0286(14) -0.0057(14) 0.0101(14) -0.0126(12)
N2 0.0241(15) 0.0200(14) 0.0170(13) -0.0021(10) 0.0035(11) -0.0001(11)
O2 0.0378(16) 0.0362(15) 0.0438(15) -0.0078(12) -0.0089(13) -0.0001(12)
O3 0.0290(13) 0.0247(13) 0.0214(11) -0.0011(10) 0.0077(10) 0.0008(9)
N1 0.0256(15) 0.0199(15) 0.0227(14) 0.0008(11) 0.0015(12) 0.0009(11)
O4 0.0642(19) 0.0232(14) 0.0492(16) -0.0074(12) 0.0283(15) -0.0057(12)
O5W 0.087(2) 0.0387(17) 0.0580(19) -0.0001(15) 0.0238(17) -0.0012(14)
O6W 0.085(2) 0.052(2) 0.064(2) 0.0123(17) -0.0070(18) 0.0086(16)
O7W 0.067(3) 0.079(3) 0.131(3) 0.0248(19) -0.016(2) -0.044(2)

loop_
_atom_type_symbol
_atom_type_description
_atom_type_scat_dispersion_real
_atom_type_scat_dispersion_imag
_atom_type_scat_source
C C 0.0033 0.0016 'International Tables Vol C Tables 4.2.6.8 and 6.1.1.4'
H H 0.0000 0.0000 'International Tables Vol C Tables 4.2.6.8 and 6.1.1.4'
N N 0.0061 0.0033 'International Tables Vol C Tables 4.2.6.8 and 6.1.1.4'
O O 0.0106 0.0060 'International Tables Vol C Tables 4.2.6.8 and 6.1.1.4'
Cu Cu 0.3201 1.2651 'International Tables Vol C Tables 4.2.6.8 and 6.1.1.4'

loop_
_geom_angle_atom_site_label_1
_geom_angle_atom_site_label_2
_geom_angle_atom_site_label_3
_geom_angle_site_symmetry_1
_geom_angle_site_symmetry_3
_geom_angle
_geom_angle_publ_flag
N1 C1 C2 . . 122.3(3) ?
N1 C1 H1 . . 118.9 ?
C2 C1 H1 . . 118.9 ?
C3 C2 C1 . . 117.9(3) ?
C3 C2 H2 . . 121.1 ?
C1 C2 H2 . . 121.1 ?
C4 C3 C2 . . 121.4(3) ?
C4 C3 H3 . . 119.3 ?
C2 C3 H3 . . 119.3 ?
C3 C4 C5 . . 117.8(3) ?
C3 C4 C11 . . 117.6(3) ?
C5 C4 C11 . . 124.3(3) ?
N1 C5 C4 . . 120.7(3) ?
N1 C5 C6 . . 112.5(2) ?
C4 C5 C6 . . 126.9(3) ?
N2 C6 C7 . . 120.6(3) ?
N2 C6 C5 . . 113.1(3) ?
C7 C6 C5 . . 126.2(3) ?
C8 C7 C6 . . 118.3(3) ?
C8 C7 C12 . . 115.8(3) ?
C6 C7 C12 . . 125.3(3) ?
C9 C8 C7 . . 120.2(3) ?
C9 C8 H8 . . 119.9 ?
C7 C8 H8 . . 119.9 ?
C8 C9 C10 . . 118.6(3) ?
C8 C9 H9 . . 120.7 ?
C10 C9 H9 . . 120.7 ?
N2 C10 C9 . . 121.8(3) ?
N2 C10 H10 . . 119.1 ?
C9 C10 H10 . . 119.1 ?
O1 C11 O2 . . 126.6(3) ?
O1 C11 C4 . . 117.0(3) ?
O2 C11 C4 . . 116.3(3) ?
O4 C12 O3 . . 127.1(3) ?
O4 C12 C7 . . 118.8(3) ?
O3 C12 C7 . . 113.9(3) ?
O3 Cu1 O5W 4_566 . 93.74(10) y
O3 Cu1 N2 4_566 . 90.27(9) y
O5W Cu1 N2 . . 175.79(11) y
O3 Cu1 N1 4_566 . 162.38(10) y
O5W Cu1 N1 . . 96.68(11) y
N2 Cu1 N1 . . 79.75(10) y
O3 Cu1 O2 4_566 4_666 92.60(9) y
O5W Cu1 O2 . 4_666 91.49(11) y
N2 Cu1 O2 . 4_666 87.05(9) y
N1 Cu1 O2 . 4_666 101.27(10) y
C10 N2 C6 . . 119.8(3) n
C10 N2 Cu1 . . 122.8(2) n
C6 N2 Cu1 . . 116.09(19) n
C11 O2 Cu1 . 4_565 120.7(2) n
C12 O3 Cu1 . 4_665 130.8(2) n
C1 N1 C5 . . 119.3(3) n
C1 N1 Cu1 . . 124.9(2) n
C5 N1 Cu1 . . 114.13(19) n

loop_
_geom_bond_atom_site_label_1
_geom_bond_atom_site_label_2
_geom_bond_site_symmetry_2
_geom_bond_distance
_geom_bond_publ_flag
C1 N1 . 1.341(4) ?
C1 C2 . 1.379(5) ?
C1 H1 . 0.9300 ?
C2 C3 . 1.373(5) ?
C2 H2 . 0.9300 ?
C3 C4 . 1.372(4) ?
C3 H3 . 0.9300 ?
C4 C5 . 1.402(4) ?
C4 C11 . 1.524(5) ?
C5 N1 . 1.357(4) ?
C5 C6 . 1.489(4) ?
C6 N2 . 1.355(4) ?
C6 C7 . 1.392(4) ?
C7 C8 . 1.392(4) ?
C7 C12 . 1.514(4) ?
C8 C9 . 1.373(4) ?
C8 H8 . 0.9300 ?
C9 C10 . 1.378(4) ?
C9 H9 . 0.9300 ?
C10 N2 . 1.344(4) ?
C10 H10 . 0.9300 ?
C11 O1 . 1.246(4) ?
C11 O2 . 1.256(4) ?
C12 O4 . 1.223(4) ?
C12 O3 . 1.280(4) ?
Cu1 O3 4_566 1.966(2) y
Cu1 O5W . 1.979(3) y
Cu1 N2 . 1.999(3) y
Cu1 N1 . 2.034(3) y
Cu1 O2 4_666 2.411(2) y
O2 Cu1 4_565 2.411(2) n
O3 Cu1 4_665 1.966(2) n
